data_1506212
loop_
_publ_author_name
'Kano, Naokazu'
'Daicho, Yuya'
'Kawashima, Takayuki'

_publ_section_title
;
 A potential intermediate for the aza-Corey-Chaykovsky reaction:
 synthesis, structure, and thermolysis of a pentacoordinate
 1,2-thiazetidine 1-oxide.
;
_journal_issue 20
_journal_name_full 'Organic letters'
_journal_page_first 4625
_journal_page_last 4627
_journal_paper_doi 10.1021/ol0618499
_journal_volume 8
_journal_year 2006
_chemical_formula_moiety 'C25 H15 F12 N O2 S'
_chemical_formula_sum 'C25 H15 F12 N O2 S'
_chemical_formula_weight 621.44
_chemical_name_common 'compound 9'
_chemical_name_systematic
; 
Pentacoordinate 1,2-thiazetidine 
;
_space_group_IT_number 33
_symmetry_cell_setting orthorhombic
_symmetry_space_group_name_Hall 'P 2c -2n'
_symmetry_space_group_name_H-M 'P n a 21'
_atom_sites_solution_hydrogens geom
_atom_sites_solution_primary direct
_atom_sites_solution_secondary difmap
_audit_creation_method SHELXL-97
_cell_angle_alpha 90.00
_cell_angle_beta 90.00
_cell_angle_gamma 90.00
_cell_formula_units_Z 4
_cell_length_a 10.371(4)
_cell_length_b 16.811(7)
_cell_length_c 14.108(6)
_cell_measurement_reflns_used 8291
_cell_measurement_temperature 110(2)
_cell_measurement_theta_max 27.4835
_cell_measurement_theta_min 3.1195
_cell_volume 2459.7(17)
_computing_cell_refinement 'CrystalClear (Rigaku Corp., 2000)'
_computing_data_collection 'CrystalClear (Rigaku Corp., 2000)'
_computing_data_reduction 'CrystalClear (Rigaku Corp., 2000)'
_computing_molecular_graphics 'ORTEP-3 for Windows ver 1.08 (Farrugia, 1997-2005)'
_computing_structure_refinement 'SHELXL-97 (Sheldrick, 1997)'
_computing_structure_solution 'SHELXS-97 (Sheldrick, 1990)'
_diffrn_ambient_temperature 110(2)
_diffrn_detector_area_resol_mean 14.6199
_diffrn_measured_fraction_theta_full 0.989
_diffrn_measured_fraction_theta_max 0.989
_diffrn_measurement_details
;
scan:
    Number of images: 720
               Slice: -70.0000 - 110.0000
         Image width: 0.2500
            Exp time: 30.0000
       Rotation axis: Omega
               Omega: 0.0000
                 Chi: 45.0000
                 Phi: 0.0000
                 XTD: 44.9657
              2theta: 19.7580
scan:
    Number of images: 720
               Slice: -70.0000 - 110.0000
         Image width: 0.2500
            Exp time: 30.0000
       Rotation axis: Omega
               Omega: 0.0000
                 Chi: 45.0000
                 Phi: 90.0000
                 XTD: 44.9657
              2theta: 19.7580

;
_diffrn_measurement_device
;
Mercury CCD (2x2 bin mode)
;
_diffrn_measurement_device_details
;
AFC8: Eulerian 3-circle
;
_diffrn_measurement_method dtintegrate.ref
_diffrn_radiation_detector CCD
_diffrn_radiation_monochromator graphite
_diffrn_radiation_source 'fine-focus sealed tube'
_diffrn_radiation_type MoK\a
_diffrn_radiation_wavelength 0.71070
_diffrn_reflns_av_R_equivalents 0.0202
_diffrn_reflns_av_sigmaI/netI 0.0181
_diffrn_reflns_limit_h_max 12
_diffrn_reflns_limit_h_min -12
_diffrn_reflns_limit_k_max 16
_diffrn_reflns_limit_k_min -19
_diffrn_reflns_limit_l_max 16
_diffrn_reflns_limit_l_min -16
_diffrn_reflns_number 14892
_diffrn_reflns_reduction_process 'Lp corrections applied'
_diffrn_reflns_theta_full 25.00
_diffrn_reflns_theta_max 25.00
_diffrn_reflns_theta_min 3.12
_diffrn_source_current 40.0000
_diffrn_source_power 2.0000
_diffrn_source_voltage 50.0000
_exptl_absorpt_coefficient_mu 0.249
_exptl_absorpt_correction_T_max 0.9877
_exptl_absorpt_correction_T_min 0.9290
_exptl_absorpt_correction_type multi-scan
_exptl_absorpt_process_details
;
Jacobson, R. (1998) Private communication
;
_exptl_crystal_colour Colorless
_exptl_crystal_density_diffrn 1.678
_exptl_crystal_density_method 'not measured'
_exptl_crystal_description Block
_exptl_crystal_F_000 1248
_exptl_crystal_size_max 0.4
_exptl_crystal_size_mid 0.15
_exptl_crystal_size_min 0.05
_refine_diff_density_max 0.231
_refine_diff_density_min -0.187
_refine_diff_density_rms 0.033
_refine_ls_abs_structure_details 'Flack H D (1983), Acta Cryst. A39, 876-881'
_refine_ls_abs_structure_Flack 0.93(5)
_refine_ls_extinction_method none
_refine_ls_goodness_of_fit_ref 1.056
_refine_ls_hydrogen_treatment riding
_refine_ls_matrix_type full
_refine_ls_number_parameters 370
_refine_ls_number_reflns 4261
_refine_ls_number_restraints 1
_refine_ls_restrained_S_all 1.056
_refine_ls_R_factor_all 0.0249
_refine_ls_R_factor_gt 0.0243
_refine_ls_shift/su_max 0.000
_refine_ls_shift/su_mean 0.000
_refine_ls_structure_factor_coef Fsqd
_refine_ls_weighting_details 'calc w=1/[\s^2^(Fo^2^)+(0.0285P)^2^+0.8729P] where P=(Fo^2^+2Fc^2^)/3'
_refine_ls_weighting_scheme calc
_refine_ls_wR_factor_gt 0.0569
_refine_ls_wR_factor_ref 0.0572
_reflns_number_gt 4204
_reflns_number_total 4261
_reflns_threshold_expression >2sigma(I)
_cod_data_source_file ol0618499si20060726_112743.cif
_cod_data_source_block Compound9
_cod_depositor_comments
;
The following automatic conversions were performed:

'_exptl_absorpt_correction_type' value 'Multi-scan' changed to
'multi-scan' according to
/home/saulius/struct/CIF-dictionaries/cif_core.dic dictionary named
'cif_core.dic' version 2.4.1 from 2010-06-29.

Automatic conversion script
Id: cif_fix_values 1715 2011-07-08 13:25:40Z adriana 
;
_cod_original_cell_volume 2459.7(18)
_cod_database_code 1506212

loop_
_symmetry_equiv_pos_as_xyz
'x, y, z'
'-x, -y, z+1/2'
'-x+1/2, y+1/2, z+1/2'
'x+1/2, -y+1/2, z'

loop_
_atom_site_label
_atom_site_type_symbol
_atom_site_fract_x
_atom_site_fract_y
_atom_site_fract_z
_atom_site_U_iso_or_equiv
_atom_site_adp_type
_atom_site_occupancy
_atom_site_symmetry_multiplicity
_atom_site_calc_flag
_atom_site_refinement_flags
S1 S 0.20788(4) 0.00284(2) 0.16426(3) 0.01388(9) Uani 1 1 d .
O1 O 0.11371(12) -0.08969(7) 0.15896(9) 0.0202(3) Uani 1 1 d .
O2 O 0.11126(12) 0.04498(8) 0.21870(9) 0.0227(3) Uani 1 1 d .
N1 N 0.34383(13) 0.06672(8) 0.17129(11) 0.0158(3) Uani 1 1 d .
C1 C 0.33686(16) -0.06074(10) 0.21306(12) 0.0161(4) Uani 1 1 d .
H1 H 0.3697 -0.0954 0.1608 0.019 Uiso 1 1 calc R
C2 C 0.42855(17) 0.01219(11) 0.22169(13) 0.0172(4) Uani 1 1 d .
C3 C 0.18755(17) 0.00856(11) 0.03824(12) 0.0153(4) Uani 1 1 d .
C4 C 0.23810(17) 0.06971(11) -0.01732(13) 0.0176(4) Uani 1 1 d .
H2 H 0.2949 0.1081 0.0092 0.021 Uiso 1 1 calc R
C5 C 0.20358(17) 0.07318(11) -0.11176(13) 0.0187(4) Uani 1 1 d .
H3 H 0.2361 0.1148 -0.1505 0.022 Uiso 1 1 calc R
C6 C 0.12163(17) 0.01634(12) -0.15082(13) 0.0206(4) Uani 1 1 d .
H4 H 0.0983 0.0199 -0.2158 0.025 Uiso 1 1 calc R
C7 C 0.07361(18) -0.04541(11) -0.09587(14) 0.0210(4) Uani 1 1 d .
H5 H 0.0195 -0.0849 -0.1231 0.025 Uiso 1 1 calc R
C8 C 0.10596(16) -0.04863(10) -0.00036(13) 0.0168(4) Uani 1 1 d .
C9 C 0.06224(17) -0.11020(10) 0.07160(13) 0.0180(4) Uani 1 1 d .
C10 C -0.08701(18) -0.11011(11) 0.08080(13) 0.0218(4) Uani 1 1 d .
C11 C 0.1139(2) -0.19364(12) 0.04584(15) 0.0288(5) Uani 1 1 d .
C12 C 0.30865(17) -0.11317(11) 0.29773(12) 0.0172(4) Uani 1 1 d .
C13 C 0.21565(18) -0.09436(11) 0.36524(14) 0.0222(4) Uani 1 1 d .
H6 H 0.1618 -0.0492 0.3564 0.027 Uiso 1 1 calc R
C14 C 0.20151(19) -0.14130(12) 0.44517(14) 0.0259(4) Uani 1 1 d .
H7 H 0.1371 -0.1288 0.4907 0.031 Uiso 1 1 calc R
C15 C 0.28134(19) -0.20675(12) 0.45904(14) 0.0266(4) Uani 1 1 d .
H8 H 0.2727 -0.2381 0.5147 0.032 Uiso 1 1 calc R
C16 C 0.37316(19) -0.22632(11) 0.39198(15) 0.0270(4) Uani 1 1 d .
H9 H 0.4272 -0.2713 0.4013 0.032 Uiso 1 1 calc R
C17 C 0.38634(18) -0.17973(11) 0.31030(14) 0.0221(4) Uani 1 1 d .
H10 H 0.4483 -0.1936 0.2635 0.027 Uiso 1 1 calc R
C18 C 0.35229(16) 0.15201(10) 0.17836(12) 0.0166(4) Uani 1 1 d .
C19 C 0.44939(17) 0.19143(11) 0.12781(13) 0.0206(4) Uani 1 1 d .
H11 H 0.5049 0.1623 0.0870 0.025 Uiso 1 1 calc R
C20 C 0.46448(19) 0.27302(11) 0.13746(14) 0.0231(4) Uani 1 1 d .
H12 H 0.5323 0.2993 0.1049 0.028 Uiso 1 1 calc R
C21 C 0.38104(19) 0.31651(12) 0.19448(14) 0.0252(4) Uani 1 1 d .
H13 H 0.3911 0.3725 0.2003 0.030 Uiso 1 1 calc R
C22 C 0.28339(19) 0.27799(12) 0.24266(15) 0.0253(4) Uani 1 1 d .
H14 H 0.2254 0.3080 0.2807 0.030 Uiso 1 1 calc R
C23 C 0.26867(18) 0.19572(11) 0.23629(14) 0.0211(4) Uani 1 1 d .
H15 H 0.2025 0.1696 0.2709 0.025 Uiso 1 1 calc R
C24 C 0.55528(16) -0.00527(11) 0.16760(14) 0.0193(3) Uani 1 1 d .
C25 C 0.45621(17) 0.03891(11) 0.32466(13) 0.0189(4) Uani 1 1 d .
F1 F -0.12803(10) -0.03600(7) 0.09800(8) 0.0290(3) Uani 1 1 d .
F2 F -0.14562(11) -0.13522(8) 0.00190(8) 0.0340(3) Uani 1 1 d .
F3 F -0.12684(11) -0.15580(7) 0.15219(9) 0.0321(3) Uani 1 1 d .
F4 F 0.07029(15) -0.22005(7) -0.03721(9) 0.0417(3) Uani 1 1 d .
F5 F 0.08421(14) -0.24794(7) 0.11122(9) 0.0406(3) Uani 1 1 d .
F6 F 0.24271(13) -0.19065(7) 0.04021(10) 0.0404(3) Uani 1 1 d .
F7 F 0.53094(11) -0.01813(7) 0.07631(8) 0.0294(3) Uani 1 1 d .
F8 F 0.61196(10) -0.07130(6) 0.20187(8) 0.0250(2) Uani 1 1 d .
F9 F 0.64176(10) 0.05348(6) 0.17284(9) 0.0290(3) Uani 1 1 d .
F10 F 0.34664(10) 0.05588(6) 0.36984(8) 0.0229(2) Uani 1 1 d .
F11 F 0.51772(11) -0.01764(7) 0.37420(8) 0.0253(2) Uani 1 1 d .
F12 F 0.52965(11) 0.10445(7) 0.32833(8) 0.0280(3) Uani 1 1 d .

loop_
_atom_site_aniso_label
_atom_site_aniso_U_11
_atom_site_aniso_U_22
_atom_site_aniso_U_33
_atom_site_aniso_U_23
_atom_site_aniso_U_13
_atom_site_aniso_U_12
S1 0.01183(18) 0.01804(18) 0.01179(18) 0.00248(17) -0.00024(16) 0.00038(15)
O1 0.0220(6) 0.0226(6) 0.0160(6) 0.0044(5) -0.0049(6) -0.0062(5)
O2 0.0193(6) 0.0265(7) 0.0223(7) -0.0004(6) 0.0023(5) 0.0027(5)
N1 0.0136(6) 0.0172(7) 0.0165(7) 0.0022(6) -0.0035(6) 0.0009(5)
C1 0.0129(8) 0.0205(9) 0.0148(9) 0.0017(7) -0.0026(7) 0.0045(7)
C2 0.0142(8) 0.0214(9) 0.0159(9) 0.0037(7) -0.0014(7) 0.0036(7)
C3 0.0144(8) 0.0205(9) 0.0111(8) 0.0012(7) -0.0003(7) 0.0046(7)
C4 0.0163(8) 0.0192(9) 0.0174(9) 0.0009(7) 0.0009(7) 0.0010(7)
C5 0.0191(9) 0.0212(9) 0.0159(9) 0.0044(7) 0.0033(7) 0.0031(7)
C6 0.0204(9) 0.0293(10) 0.0121(9) 0.0008(7) -0.0006(7) 0.0040(7)
C7 0.0208(9) 0.0247(9) 0.0175(9) -0.0030(7) -0.0003(8) 0.0008(8)
C8 0.0122(8) 0.0205(9) 0.0177(9) -0.0002(7) 0.0009(7) 0.0032(7)
C9 0.0190(9) 0.0190(9) 0.0161(8) -0.0002(7) -0.0007(7) -0.0004(7)
C10 0.0216(10) 0.0241(9) 0.0197(9) 0.0009(8) -0.0007(8) -0.0058(8)
C11 0.0365(12) 0.0220(10) 0.0280(11) 0.0020(9) 0.0032(9) -0.0005(9)
C12 0.0164(9) 0.0200(9) 0.0151(9) 0.0027(7) -0.0044(7) -0.0011(7)
C13 0.0208(10) 0.0244(9) 0.0213(9) 0.0054(8) -0.0017(8) 0.0031(7)
C14 0.0249(10) 0.0331(10) 0.0197(9) 0.0062(8) 0.0021(8) -0.0017(9)
C15 0.0303(11) 0.0252(10) 0.0243(10) 0.0101(8) -0.0045(9) -0.0047(8)
C16 0.0262(10) 0.0191(9) 0.0355(11) 0.0066(9) -0.0057(9) 0.0019(8)
C17 0.0208(10) 0.0208(9) 0.0248(10) 0.0000(8) -0.0029(8) 0.0007(7)
C18 0.0160(8) 0.0178(8) 0.0161(9) 0.0017(7) -0.0057(7) 0.0009(6)
C19 0.0176(9) 0.0266(10) 0.0175(9) 0.0028(7) -0.0009(7) 0.0020(8)
C20 0.0209(9) 0.0230(10) 0.0255(10) 0.0057(7) -0.0068(8) -0.0033(8)
C21 0.0261(9) 0.0211(9) 0.0283(10) -0.0007(8) -0.0095(8) -0.0023(8)
C22 0.0250(10) 0.0254(10) 0.0257(10) -0.0068(8) -0.0044(8) 0.0052(8)
C23 0.0187(9) 0.0239(9) 0.0207(9) -0.0004(8) -0.0027(8) 0.0013(7)
C24 0.0152(8) 0.0237(8) 0.0189(8) 0.0023(8) -0.0003(8) 0.0019(7)
C25 0.0162(9) 0.0247(10) 0.0159(9) 0.0034(7) -0.0011(7) 0.0003(7)
F1 0.0205(6) 0.0312(6) 0.0353(7) 0.0007(5) 0.0037(5) 0.0043(5)
F2 0.0264(6) 0.0484(8) 0.0273(6) -0.0026(6) -0.0091(5) -0.0118(6)
F3 0.0271(6) 0.0386(6) 0.0306(6) 0.0093(5) 0.0032(5) -0.0103(5)
F4 0.0652(9) 0.0272(6) 0.0328(7) -0.0115(5) 0.0022(6) -0.0008(6)
F5 0.0587(9) 0.0208(6) 0.0423(7) 0.0097(5) 0.0083(7) 0.0016(6)
F6 0.0339(7) 0.0310(7) 0.0563(8) 0.0019(6) 0.0096(6) 0.0127(6)
F7 0.0258(6) 0.0466(7) 0.0160(5) 0.0001(5) 0.0048(5) 0.0077(5)
F8 0.0193(5) 0.0277(6) 0.0279(6) 0.0045(5) 0.0027(4) 0.0087(4)
F9 0.0160(5) 0.0296(6) 0.0414(7) 0.0018(6) 0.0077(5) -0.0013(4)
F10 0.0224(6) 0.0297(6) 0.0166(5) -0.0026(5) 0.0023(4) 0.0026(4)
F11 0.0234(6) 0.0358(6) 0.0168(5) 0.0038(5) -0.0059(5) 0.0056(5)
F12 0.0281(6) 0.0331(6) 0.0227(6) -0.0006(5) -0.0050(5) -0.0103(5)

loop_
_atom_type_symbol
_atom_type_description
_atom_type_scat_dispersion_real
_atom_type_scat_dispersion_imag
_atom_type_scat_source
C C 0.0033 0.0016 'International Tables Vol C Tables 4.2.6.8 and 6.1.1.4'
H H 0.0000 0.0000 'International Tables Vol C Tables 4.2.6.8 and 6.1.1.4'
N N 0.0061 0.0033 'International Tables Vol C Tables 4.2.6.8 and 6.1.1.4'
O O 0.0106 0.0060 'International Tables Vol C Tables 4.2.6.8 and 6.1.1.4'
F F 0.0171 0.0103 'International Tables Vol C Tables 4.2.6.8 and 6.1.1.4'
S S 0.1246 0.1234 'International Tables Vol C Tables 4.2.6.8 and 6.1.1.4'

loop_
_geom_angle_atom_site_label_1
_geom_angle_atom_site_label_2
_geom_angle_atom_site_label_3
_geom_angle
O2 S1 N1 102.95(8)
O2 S1 C3 114.74(8)
N1 S1 C3 96.68(8)
O2 S1 O1 93.89(7)
N1 S1 O1 159.42(6)
C3 S1 O1 86.71(7)
O2 S1 C1 125.96(9)
N1 S1 C1 75.75(8)
C3 S1 C1 119.09(8)
O1 S1 C1 84.85(7)
C9 O1 S1 116.81(11)
C18 N1 C2 123.82(14)
C18 N1 S1 130.89(11)
C2 N1 S1 97.22(11)
C12 C1 C2 121.02(15)
C12 C1 S1 119.46(12)
C2 C1 S1 90.91(11)
C12 C1 H1 108.0
C2 C1 H1 108.0
S1 C1 H1 108.0
N1 C2 C25 112.81(15)
N1 C2 C24 113.03(15)
C25 C2 C24 111.13(15)
N1 C2 C1 95.11(13)
C25 C2 C1 114.54(14)
C24 C2 C1 109.33(14)
C8 C3 C4 121.18(17)
C8 C3 S1 114.99(14)
C4 C3 S1 123.54(14)
C5 C4 C3 118.41(17)
C5 C4 H2 120.8
C3 C4 H2 120.8
C4 C5 C6 120.74(17)
C4 C5 H3 119.6
C6 C5 H3 119.6
C7 C6 C5 120.75(17)
C7 C6 H4 119.6
C5 C6 H4 119.6
C6 C7 C8 118.95(18)
C6 C7 H5 120.5
C8 C7 H5 120.5
C7 C8 C3 119.95(17)
C7 C8 C9 127.05(17)
C3 C8 C9 113.00(16)
O1 C9 C8 108.05(14)
O1 C9 C11 107.53(15)
C8 C9 C11 110.97(15)
O1 C9 C10 108.00(14)
C8 C9 C10 110.65(14)
C11 C9 C10 111.48(16)
F3 C10 F2 107.84(15)
F3 C10 F1 107.52(16)
F2 C10 F1 107.48(15)
F3 C10 C9 111.81(15)
F2 C10 C9 112.53(15)
F1 C10 C9 109.44(14)
F4 C11 F5 107.56(17)
F4 C11 F6 107.41(18)
F5 C11 F6 107.30(17)
F4 C11 C9 113.05(16)
F5 C11 C9 112.24(17)
F6 C11 C9 109.02(16)
C17 C12 C13 119.81(17)
C17 C12 C1 117.23(16)
C13 C12 C1 122.81(16)
C14 C13 C12 120.09(18)
C14 C13 H6 120.0
C12 C13 H6 120.0
C13 C14 C15 120.17(19)
C13 C14 H7 119.9
C15 C14 H7 119.9
C16 C15 C14 120.14(18)
C16 C15 H8 119.9
C14 C15 H8 119.9
C15 C16 C17 119.84(18)
C15 C16 H9 120.1
C17 C16 H9 120.1
C12 C17 C16 119.92(18)
C12 C17 H10 120.0
C16 C17 H10 120.0
C23 C18 C19 119.63(17)
C23 C18 N1 121.69(16)
C19 C18 N1 118.66(16)
C20 C19 C18 119.93(18)
C20 C19 H11 120.0
C18 C19 H11 120.0
C19 C20 C21 120.45(18)
C19 C20 H12 119.8
C21 C20 H12 119.8
C22 C21 C20 119.67(18)
C22 C21 H13 120.2
C20 C21 H13 120.2
C21 C22 C23 120.91(18)
C21 C22 H14 119.5
C23 C22 H14 119.5
C22 C23 C18 119.36(18)
C22 C23 H15 120.3
C18 C23 H15 120.3
F7 C24 F9 107.52(16)
F7 C24 F8 107.25(15)
F9 C24 F8 107.25(14)
F7 C24 C2 110.30(14)
F9 C24 C2 113.74(15)
F8 C24 C2 110.50(15)
F10 C25 F12 106.85(15)
F10 C25 F11 107.93(14)
F12 C25 F11 106.99(15)
F10 C25 C2 110.66(14)
F12 C25 C2 112.34(15)
F11 C25 C2 111.81(15)

loop_
_geom_bond_atom_site_label_1
_geom_bond_atom_site_label_2
_geom_bond_distance
S1 O2 1.4476(14)
S1 N1 1.7751(15)
S1 C3 1.7930(19)
S1 O1 1.8383(14)
S1 C1 1.8455(17)
O1 C9 1.387(2)
N1 C18 1.440(2)
N1 C2 1.455(2)
C1 C12 1.513(2)
C1 C2 1.556(3)
C1 H1 1.0000
C2 C25 1.547(3)
C2 C24 1.548(2)
C3 C8 1.392(3)
C3 C4 1.395(3)
C4 C5 1.381(3)
C4 H2 0.9500
C5 C6 1.393(3)
C5 H3 0.9500
C6 C7 1.388(3)
C6 H4 0.9500
C7 C8 1.390(3)
C7 H5 0.9500
C8 C9 1.519(3)
C9 C11 1.545(3)
C9 C10 1.553(3)
C10 F3 1.332(2)
C10 F2 1.337(2)
C10 F1 1.339(2)
C11 F4 1.332(3)
C11 F5 1.334(2)
C11 F6 1.339(3)
C12 C17 1.390(3)
C12 C13 1.392(3)
C13 C14 1.384(3)
C13 H6 0.9500
C14 C15 1.391(3)
C14 H7 0.9500
C15 C16 1.382(3)
C15 H8 0.9500
C16 C17 1.400(3)
C16 H9 0.9500
C17 H10 0.9500
C18 C23 1.400(3)
C18 C19 1.401(3)
C19 C20 1.387(3)
C19 H11 0.9500
C20 C21 1.389(3)
C20 H12 0.9500
C21 C22 1.381(3)
C21 H13 0.9500
C22 C23 1.394(3)
C22 H14 0.9500
C23 H15 0.9500
C24 F7 1.330(2)
C24 F9 1.336(2)
C24 F8 1.346(2)
C25 F10 1.334(2)
C25 F12 1.340(2)
C25 F11 1.341(2)

loop_
_geom_torsion_atom_site_label_1
_geom_torsion_atom_site_label_2
_geom_torsion_atom_site_label_3
_geom_torsion_atom_site_label_4
_geom_torsion
O2 S1 O1 C9 109.42(13)
N1 S1 O1 C9 -105.4(2)
C3 S1 O1 C9 -5.17(13)
C1 S1 O1 C9 -124.79(13)
O2 S1 N1 C18 -31.44(18)
C3 S1 N1 C18 85.90(17)
O1 S1 N1 C18 -175.62(16)
C1 S1 N1 C18 -155.72(18)
O2 S1 N1 C2 116.99(11)
C3 S1 N1 C2 -125.67(11)
O1 S1 N1 C2 -27.2(3)
C1 S1 N1 C2 -7.29(11)
O2 S1 C1 C12 37.87(18)
N1 S1 C1 C12 133.70(15)
C3 S1 C1 C12 -136.53(14)
O1 S1 C1 C12 -53.20(14)
O2 S1 C1 C2 -89.06(12)
N1 S1 C1 C2 6.76(10)
C3 S1 C1 C2 96.54(12)
O1 S1 C1 C2 179.86(10)
C18 N1 C2 C25 40.6(2)
S1 N1 C2 C25 -110.92(13)
C18 N1 C2 C24 -86.5(2)
S1 N1 C2 C24 121.94(13)
C18 N1 C2 C1 159.97(16)
S1 N1 C2 C1 8.42(12)
C12 C1 C2 N1 -133.73(16)
S1 C1 C2 N1 -8.03(12)
C12 C1 C2 C25 -15.8(2)
S1 C1 C2 C25 109.92(13)
C12 C1 C2 C24 109.68(18)
S1 C1 C2 C24 -124.63(13)
O2 S1 C3 C8 -86.37(15)
N1 S1 C3 C8 166.02(13)
O1 S1 C3 C8 6.40(13)
C1 S1 C3 C8 88.64(15)
O2 S1 C3 C4 87.46(17)
N1 S1 C3 C4 -20.15(16)
O1 S1 C3 C4 -179.77(16)
C1 S1 C3 C4 -97.53(17)
C8 C3 C4 C5 1.1(3)
S1 C3 C4 C5 -172.38(13)
C3 C4 C5 C6 -0.8(3)
C4 C5 C6 C7 -0.5(3)
C5 C6 C7 C8 1.6(3)
C6 C7 C8 C3 -1.4(3)
C6 C7 C8 C9 179.09(17)
C4 C3 C8 C7 0.0(3)
S1 C3 C8 C7 174.02(14)
C4 C3 C8 C9 179.63(16)
S1 C3 C8 C9 -6.38(19)
S1 O1 C9 C8 2.69(17)
S1 O1 C9 C11 122.53(13)
S1 O1 C9 C10 -117.04(13)
C7 C8 C9 O1 -178.16(17)
C3 C8 C9 O1 2.3(2)
C7 C8 C9 C11 64.2(2)
C3 C8 C9 C11 -115.38(18)
C7 C8 C9 C10 -60.1(2)
C3 C8 C9 C10 120.31(16)
O1 C9 C10 F3 -53.59(19)
C8 C9 C10 F3 -171.66(15)
C11 C9 C10 F3 64.3(2)
O1 C9 C10 F2 -175.15(14)
C8 C9 C10 F2 66.8(2)
C11 C9 C10 F2 -57.2(2)
O1 C9 C10 F1 65.43(19)
C8 C9 C10 F1 -52.6(2)
C11 C9 C10 F1 -176.65(15)
O1 C9 C11 F4 179.74(16)
C8 C9 C11 F4 -62.3(2)
C10 C9 C11 F4 61.5(2)
O1 C9 C11 F5 57.9(2)
C8 C9 C11 F5 175.82(16)
C10 C9 C11 F5 -60.4(2)
O1 C9 C11 F6 -60.9(2)
C8 C9 C11 F6 57.1(2)
C10 C9 C11 F6 -179.08(16)
C2 C1 C12 C17 -92.6(2)
S1 C1 C12 C17 156.28(14)
C2 C1 C12 C13 83.0(2)
S1 C1 C12 C13 -28.2(2)
C17 C12 C13 C14 0.7(3)
C1 C12 C13 C14 -174.72(17)
C12 C13 C14 C15 0.9(3)
C13 C14 C15 C16 -1.5(3)
C14 C15 C16 C17 0.5(3)
C13 C12 C17 C16 -1.7(3)
C1 C12 C17 C16 173.94(16)
C15 C16 C17 C12 1.1(3)
C2 N1 C18 C23 -100.3(2)
S1 N1 C18 C23 41.0(3)
C2 N1 C18 C19 77.8(2)
S1 N1 C18 C19 -140.92(15)
C23 C18 C19 C20 1.8(3)
N1 C18 C19 C20 -176.35(16)
C18 C19 C20 C21 -2.2(3)
C19 C20 C21 C22 0.7(3)
C20 C21 C22 C23 1.2(3)
C21 C22 C23 C18 -1.6(3)
C19 C18 C23 C22 0.1(3)
N1 C18 C23 C22 178.18(17)
N1 C2 C24 F7 -44.0(2)
C25 C2 C24 F7 -172.01(15)
C1 C2 C24 F7 60.59(18)
N1 C2 C24 F9 76.9(2)
C25 C2 C24 F9 -51.1(2)
C1 C2 C24 F9 -178.52(15)
N1 C2 C24 F8 -162.41(14)
C25 C2 C24 F8 69.57(18)
C1 C2 C24 F8 -57.83(19)
N1 C2 C25 F10 50.17(19)
C24 C2 C25 F10 178.31(14)
C1 C2 C25 F10 -57.18(19)
N1 C2 C25 F12 -69.17(19)
C24 C2 C25 F12 58.97(19)
C1 C2 C25 F12 -176.52(14)
N1 C2 C25 F11 170.52(14)
C24 C2 C25 F11 -61.34(19)
C1 C2 C25 F11 63.17(19)
